data_7104136
loop_
_publ_author_name
'Buccella, Daniela'
'Parkin, Gerard'

_publ_section_title
;
 p-tert-Butyltetrathiatetramercaptocalix[4]arene as a sulfur-rich
 platform for molybdenum, tungsten and nickel.
;
_journal_issue 3
_journal_name_full 'Chemical communications (Cambridge, England)'
_journal_page_first 289
_journal_page_last 291
_journal_paper_doi 10.1039/b816066j
_journal_volume 34
_journal_year 2009
_chemical_formula_sum 'C70 H114 P6 S8 W2'
_chemical_formula_weight 1765.61
_chemical_name_systematic
;
?
;
_space_group_IT_number 2
_symmetry_cell_setting triclinic
_symmetry_space_group_name_Hall '-P 1'
_symmetry_space_group_name_H-M 'P -1'
_atom_sites_solution_hydrogens geom
_atom_sites_solution_primary direct
_atom_sites_solution_secondary difmap
_audit_creation_method SHELXL-97
_cell_angle_alpha 67.232(2)
_cell_angle_beta 77.1440(10)
_cell_angle_gamma 79.1250(10)
_cell_formula_units_Z 1
_cell_length_a 12.5194(9)
_cell_length_b 12.5419(9)
_cell_length_c 15.1273(10)
_cell_measurement_reflns_used 5428
_cell_measurement_temperature 243(2)
_cell_measurement_theta_max 26.713
_cell_measurement_theta_min 2.416
_cell_volume 2121.3(3)
_computing_cell_refinement 'Bruker SMART'
_computing_data_collection 'Bruker SMART'
_computing_data_reduction 'Bruker SHELXTL'
_computing_molecular_graphics 'Bruker SHELXTL'
_computing_publication_material 'Bruker SHELXTL'
_computing_structure_refinement 'SHELXL-97 (Sheldrick, 1997)'
_computing_structure_solution 'SHELXS-97 (Sheldrick, 1990)'
_diffrn_ambient_temperature 243(2)
_diffrn_measured_fraction_theta_full 0.896
_diffrn_measured_fraction_theta_max 0.896
_diffrn_measurement_device_type 'CCD area detector'
_diffrn_measurement_method 'phi and omega scans'
_diffrn_radiation_monochromator graphite
_diffrn_radiation_source 'fine-focus sealed tube'
_diffrn_radiation_type MoK\a
_diffrn_radiation_wavelength 0.71073
_diffrn_reflns_av_R_equivalents 0.0285
_diffrn_reflns_av_sigmaI/netI 0.0679
_diffrn_reflns_limit_h_max 16
_diffrn_reflns_limit_h_min -15
_diffrn_reflns_limit_k_max 16
_diffrn_reflns_limit_k_min -10
_diffrn_reflns_limit_l_max 19
_diffrn_reflns_limit_l_min -8
_diffrn_reflns_number 14705
_diffrn_reflns_theta_full 28.27
_diffrn_reflns_theta_max 28.27
_diffrn_reflns_theta_min 1.48
_exptl_absorpt_coefficient_mu 3.054
_exptl_absorpt_correction_T_max 0.7499
_exptl_absorpt_correction_T_min 0.6572
_exptl_absorpt_correction_type empirical
_exptl_absorpt_process_details sadabs
_exptl_crystal_colour red
_exptl_crystal_density_diffrn 1.382
_exptl_crystal_density_method 'not measured'
_exptl_crystal_description block
_exptl_crystal_F_000 900
_exptl_crystal_size_max 0.15
_exptl_crystal_size_mid 0.15
_exptl_crystal_size_min 0.10
_refine_diff_density_max 1.268
_refine_diff_density_min -0.747
_refine_diff_density_rms 0.108
_refine_ls_extinction_method none
_refine_ls_goodness_of_fit_ref 1.032
_refine_ls_hydrogen_treatment mixed
_refine_ls_matrix_type full
_refine_ls_number_parameters 412
_refine_ls_number_reflns 9434
_refine_ls_number_restraints 3
_refine_ls_restrained_S_all 1.032
_refine_ls_R_factor_all 0.0669
_refine_ls_R_factor_gt 0.0432
_refine_ls_shift/su_max 0.001
_refine_ls_shift/su_mean 0.000
_refine_ls_structure_factor_coef Fsqd
_refine_ls_weighting_details 'calc w=1/[\s^2^(Fo^2^)+(0.0328P)^2^+0.0000P] where P=(Fo^2^+2Fc^2^)/3'
_refine_ls_weighting_scheme calc
_refine_ls_wR_factor_gt 0.0797
_refine_ls_wR_factor_ref 0.0853
_reflns_number_gt 7078
_reflns_number_total 9434
_reflns_threshold_expression >2sigma(I)
_cod_data_source_file b816066j.txt
_cod_data_source_block wscs10
_cod_depositor_comments
;
The following automatic conversions were performed:
'_symmetry_cell_setting' value 'Triclinic' changed to 'triclinic'
according to '/home/saulius/struct/CIF-dictionaries/cif_core.dic'
dictionary named 'cif_core.dic' version 2.4.1 from 2010-06-29.

Automatic conversion script
Id: cif_fix_enum 1527 2010-12-29 10:47:43Z saulius 
;
_cod_original_sg_symbol_H-M P-1
_cod_database_code 7104136

loop_
_symmetry_equiv_pos_as_xyz
'x, y, z'
'-x, -y, -z'

loop_
_atom_site_label
_atom_site_type_symbol
_atom_site_fract_x
_atom_site_fract_y
_atom_site_fract_z
_atom_site_U_iso_or_equiv
_atom_site_adp_type
_atom_site_occupancy
_atom_site_symmetry_multiplicity
_atom_site_calc_flag
_atom_site_refinement_flags
_atom_site_disorder_assembly
_atom_site_disorder_group
W W -0.252253(17) 0.202507(19) 0.076115(15) 0.03755(7) Uani 1 1 d . . .
H1 H -0.344(4) 0.224(4) 0.162(4) 0.074(17) Uiso 1 1 d . . .
H2 H -0.346(4) 0.303(4) 0.035(3) 0.045(13) Uiso 1 1 d . . .
S1 S -0.22225(13) 0.00532(11) 0.06589(9) 0.0502(4) Uani 1 1 d . . .
S2 S -0.04939(11) 0.17577(13) 0.06867(9) 0.0505(3) Uani 1 1 d . . .
S3 S -0.19840(10) 0.25997(10) -0.10012(9) 0.0374(3) Uani 1 1 d . . .
S4 S -0.21114(11) -0.21276(11) -0.00384(9) 0.0425(3) Uani 1 1 d . . .
P1 P -0.24311(14) 0.08805(15) 0.24595(11) 0.0603(4) Uani 1 1 d . . .
P2 P -0.43917(12) 0.17639(16) 0.06664(12) 0.0610(4) Uani 1 1 d . . .
P3 P -0.21948(14) 0.39514(14) 0.06732(12) 0.0601(4) Uani 1 1 d . . .
C10 C -0.2027(4) 0.0254(4) -0.0561(3) 0.0340(11) Uani 1 1 d . . .
C11 C -0.1974(4) -0.0686(4) -0.0864(3) 0.0351(11) Uani 1 1 d . . .
C12 C -0.1916(4) -0.0509(5) -0.1833(3) 0.0422(12) Uani 1 1 d . . .
H12A H -0.1864 -0.1161 -0.2009 0.051 Uiso 1 1 calc R . .
C13 C -0.1930(4) 0.0575(5) -0.2551(3) 0.0466(13) Uani 1 1 d . A .
C14 C -0.1926(4) 0.1513(4) -0.2277(3) 0.0403(12) Uani 1 1 d . . .
H14A H -0.1898 0.2266 -0.2750 0.048 Uiso 1 1 calc R . .
C15 C -0.1964(4) 0.1340(4) -0.1300(3) 0.0353(11) Uani 1 1 d . . .
C16 C -0.1953(5) 0.0775(6) -0.3621(4) 0.0605(16) Uani 1 1 d . . .
C17 C -0.2924(10) 0.1639(15) -0.3950(8) 0.111(7) Uani 0.72(2) 1 d PD A 1
H17A H -0.3143 0.2110 -0.3547 0.167 Uiso 0.72(2) 1 calc PR A 1
H17B H -0.3533 0.1228 -0.3895 0.167 Uiso 0.72(2) 1 calc PR A 1
H17C H -0.2722 0.2137 -0.4622 0.167 Uiso 0.72(2) 1 calc PR A 1
C18 C -0.0916(11) 0.1359(16) -0.4248(10) 0.109(6) Uani 0.72(2) 1 d PD A 1
H18A H -0.1041 0.2183 -0.4355 0.163 Uiso 0.72(2) 1 calc PR A 1
H18B H -0.0769 0.1255 -0.4869 0.163 Uiso 0.72(2) 1 calc PR A 1
H18C H -0.0289 0.1003 -0.3914 0.163 Uiso 0.72(2) 1 calc PR A 1
C19 C -0.1959(19) -0.0336(11) -0.3771(9) 0.135(10) Uani 0.72(2) 1 d PD A 1
H19A H -0.2714 -0.0465 -0.3720 0.202 Uiso 0.72(2) 1 calc PR A 1
H19B H -0.1610 -0.0978 -0.3279 0.202 Uiso 0.72(2) 1 calc PR A 1
H19C H -0.1557 -0.0284 -0.4411 0.202 Uiso 0.72(2) 1 calc PR A 1
C17A C -0.307(2) 0.047(3) -0.3638(16) 0.087(13) Uani 0.28(2) 1 d PD A 2
H17D H -0.3647 0.1052 -0.3513 0.131 Uiso 0.28(2) 1 calc PR A 2
H17E H -0.3196 -0.0288 -0.3140 0.131 Uiso 0.28(2) 1 calc PR A 2
H17F H -0.3075 0.0444 -0.4270 0.131 Uiso 0.28(2) 1 calc PR A 2
C18A C -0.168(4) 0.185(3) -0.429(3) 0.19(4) Uani 0.28(2) 1 d PD A 2
H18D H -0.2204 0.2458 -0.4137 0.291 Uiso 0.28(2) 1 calc PR A 2
H18E H -0.1716 0.1893 -0.4937 0.291 Uiso 0.28(2) 1 calc PR A 2
H18F H -0.0945 0.1947 -0.4258 0.291 Uiso 0.28(2) 1 calc PR A 2
C19A C -0.108(3) -0.027(3) -0.384(2) 0.103(14) Uani 0.28(2) 1 d PD A 2
H19D H -0.1399 -0.1002 -0.3518 0.155 Uiso 0.28(2) 1 calc PR A 2
H19E H -0.0407 -0.0338 -0.3588 0.155 Uiso 0.28(2) 1 calc PR A 2
H19F H -0.0902 -0.0105 -0.4531 0.155 Uiso 0.28(2) 1 calc PR A 2
C20 C 0.0080(4) 0.2351(4) -0.0525(3) 0.0345(11) Uani 1 1 d . . .
C21 C -0.0537(4) 0.2755(4) -0.1282(3) 0.0343(10) Uani 1 1 d . . .
C22 C -0.0096(4) 0.3335(4) -0.2233(3) 0.0442(13) Uani 1 1 d . . .
H22A H -0.0552 0.3620 -0.2711 0.053 Uiso 1 1 calc R . .
C23 C 0.1024(5) 0.3508(4) -0.2501(4) 0.0477(13) Uani 1 1 d . . .
C24 C 0.1640(4) 0.3052(4) -0.1766(3) 0.0427(12) Uani 1 1 d . . .
H24A H 0.2399 0.3123 -0.1925 0.051 Uiso 1 1 calc R . .
C25 C 0.1205(4) 0.2495(4) -0.0807(3) 0.0343(11) Uani 1 1 d . . .
C26 C 0.1496(6) 0.4200(6) -0.3558(4) 0.0708(19) Uani 1 1 d . . .
C27 C 0.1181(8) 0.3798(9) -0.4246(5) 0.140(4) Uani 1 1 d . . .
H27A H 0.1500 0.2999 -0.4136 0.210 Uiso 1 1 calc R . .
H27B H 0.1450 0.4288 -0.4905 0.210 Uiso 1 1 calc R . .
H27C H 0.0384 0.3842 -0.4150 0.210 Uiso 1 1 calc R . .
C28 C 0.0991(13) 0.5429(8) -0.3798(7) 0.221(8) Uani 1 1 d . . .
H28A H 0.1277 0.5880 -0.4465 0.332 Uiso 1 1 calc R . .
H28B H 0.1170 0.5749 -0.3366 0.332 Uiso 1 1 calc R . .
H28C H 0.0197 0.5460 -0.3720 0.332 Uiso 1 1 calc R . .
C29 C 0.2682(8) 0.4178(15) -0.3714(6) 0.276(11) Uani 1 1 d . . .
H29A H 0.3023 0.3380 -0.3564 0.414 Uiso 1 1 calc R . .
H29B H 0.2878 0.4508 -0.3296 0.414 Uiso 1 1 calc R . .
H29C H 0.2940 0.4630 -0.4388 0.414 Uiso 1 1 calc R . .
C31 C -0.2072(9) 0.1605(7) 0.3169(5) 0.141(4) Uani 1 1 d . . .
H31A H -0.2063 0.1067 0.3832 0.211 Uiso 1 1 calc R . .
H31B H -0.2613 0.2271 0.3166 0.211 Uiso 1 1 calc R . .
H31C H -0.1349 0.1865 0.2887 0.211 Uiso 1 1 calc R . .
C32 C -0.3655(7) 0.0224(9) 0.3212(6) 0.152(5) Uani 1 1 d . . .
H32A H -0.3514 -0.0207 0.3870 0.228 Uiso 1 1 calc R . .
H32B H -0.3840 -0.0301 0.2952 0.228 Uiso 1 1 calc R . .
H32C H -0.4264 0.0829 0.3215 0.228 Uiso 1 1 calc R . .
C33 C -0.1392(6) -0.0364(6) 0.2721(5) 0.091(2) Uani 1 1 d . . .
H33A H -0.1436 -0.0748 0.3419 0.136 Uiso 1 1 calc R . .
H33B H -0.0667 -0.0107 0.2438 0.136 Uiso 1 1 calc R . .
H33C H -0.1514 -0.0903 0.2445 0.136 Uiso 1 1 calc R . .
C41 C -0.5516(5) 0.2625(8) 0.1163(6) 0.102(3) Uani 1 1 d . . .
H41A H -0.6213 0.2463 0.1090 0.154 Uiso 1 1 calc R . .
H41B H -0.5437 0.3445 0.0816 0.154 Uiso 1 1 calc R . .
H41C H -0.5498 0.2426 0.1846 0.154 Uiso 1 1 calc R . .
C42 C -0.4688(5) 0.2168(7) -0.0552(5) 0.087(2) Uani 1 1 d . . .
H42A H -0.5438 0.2033 -0.0512 0.131 Uiso 1 1 calc R . .
H42B H -0.4180 0.1700 -0.0881 0.131 Uiso 1 1 calc R . .
H42C H -0.4605 0.2985 -0.0912 0.131 Uiso 1 1 calc R . .
C43 C -0.4903(7) 0.0342(7) 0.1217(6) 0.118(3) Uani 1 1 d . . .
H43A H -0.5649 0.0417 0.1100 0.177 Uiso 1 1 calc R . .
H43B H -0.4900 0.0043 0.1911 0.177 Uiso 1 1 calc R . .
H43C H -0.4431 -0.0191 0.0932 0.177 Uiso 1 1 calc R . .
C51 C -0.1078(7) 0.4139(7) 0.1181(6) 0.109(3) Uani 1 1 d . . .
H51A H -0.1092 0.4957 0.1070 0.163 Uiso 1 1 calc R . .
H51B H -0.0376 0.3865 0.0869 0.163 Uiso 1 1 calc R . .
H51C H -0.1174 0.3695 0.1874 0.163 Uiso 1 1 calc R . .
C52 C -0.1892(6) 0.5001(5) -0.0550(5) 0.085(2) Uani 1 1 d . . .
H52A H -0.1774 0.5727 -0.0520 0.127 Uiso 1 1 calc R . .
H52B H -0.2507 0.5134 -0.0887 0.127 Uiso 1 1 calc R . .
H52C H -0.1233 0.4701 -0.0897 0.127 Uiso 1 1 calc R . .
C53 C -0.3344(6) 0.4748(6) 0.1209(6) 0.099(3) Uani 1 1 d . . .
H53A H -0.3133 0.5486 0.1138 0.149 Uiso 1 1 calc R . .
H53B H -0.3545 0.4295 0.1894 0.149 Uiso 1 1 calc R . .
H53C H -0.3969 0.4888 0.0882 0.149 Uiso 1 1 calc R . .
C61 C 0.4409(15) 0.4934(13) 0.3450(12) 0.211(8) Uani 1 1 d G . .
H61A H 0.4680 0.5639 0.3318 0.253 Uiso 1 1 calc R . .
C62 C 0.4884(6) 0.390(2) 0.4068(10) 0.178(6) Uani 1 1 d G . .
H62A H 0.5477 0.3902 0.4354 0.213 Uiso 1 1 calc R . .
C63 C 0.4483(15) 0.2855(13) 0.4264(7) 0.182(6) Uani 1 1 d G . .
H63A H 0.4804 0.2154 0.4682 0.218 Uiso 1 1 calc R . .
C64 C 0.3606(16) 0.2848(13) 0.3842(13) 0.205(8) Uani 1 1 d G . .
H64A H 0.3335 0.2143 0.3975 0.246 Uiso 1 1 calc R . .
C65 C 0.3131(7) 0.388(2) 0.3224(10) 0.246(12) Uani 1 1 d G . .
H65A H 0.2538 0.3879 0.2939 0.295 Uiso 1 1 calc R . .
C66 C 0.3532(14) 0.4927(14) 0.3028(6) 0.233(12) Uani 1 1 d G . .
H66A H 0.3210 0.5627 0.2610 0.279 Uiso 1 1 calc R . .

loop_
_atom_site_aniso_label
_atom_site_aniso_U_11
_atom_site_aniso_U_22
_atom_site_aniso_U_33
_atom_site_aniso_U_23
_atom_site_aniso_U_13
_atom_site_aniso_U_12
W 0.03645(12) 0.04011(12) 0.04221(12) -0.02140(9) -0.00671(8) -0.00419(9)
S1 0.0759(10) 0.0384(7) 0.0392(7) -0.0190(6) -0.0132(7) 0.0018(7)
S2 0.0371(7) 0.0675(10) 0.0393(7) -0.0126(7) -0.0070(6) -0.0021(7)
S3 0.0389(7) 0.0335(7) 0.0430(7) -0.0152(6) -0.0133(6) -0.0007(6)
S4 0.0431(7) 0.0383(7) 0.0529(8) -0.0174(6) -0.0158(6) -0.0088(6)
P1 0.0714(11) 0.0692(11) 0.0432(9) -0.0216(8) -0.0069(8) -0.0152(9)
P2 0.0396(8) 0.0829(12) 0.0742(11) -0.0440(10) -0.0072(8) -0.0071(8)
P3 0.0668(11) 0.0522(9) 0.0720(11) -0.0379(8) -0.0024(9) -0.0087(8)
C10 0.027(2) 0.041(3) 0.037(3) -0.017(2) -0.011(2) 0.003(2)
C11 0.030(3) 0.039(3) 0.042(3) -0.018(2) -0.010(2) -0.002(2)
C12 0.045(3) 0.050(3) 0.043(3) -0.025(3) -0.009(2) -0.009(3)
C13 0.050(3) 0.061(4) 0.036(3) -0.022(3) -0.011(2) -0.008(3)
C14 0.045(3) 0.039(3) 0.035(3) -0.008(2) -0.011(2) -0.007(2)
C15 0.033(3) 0.036(3) 0.039(3) -0.015(2) -0.012(2) 0.000(2)
C16 0.076(4) 0.078(4) 0.039(3) -0.028(3) -0.015(3) -0.014(4)
C17 0.115(11) 0.165(17) 0.069(8) -0.057(10) -0.056(8) 0.026(11)
C18 0.117(11) 0.179(15) 0.038(6) -0.035(8) -0.006(7) -0.050(11)
C19 0.28(3) 0.092(10) 0.066(8) -0.035(7) -0.069(13) -0.039(15)
C17A 0.12(3) 0.11(3) 0.043(14) -0.005(15) -0.049(15) -0.04(2)
C18A 0.33(9) 0.23(6) 0.049(19) 0.05(3) -0.08(4) -0.25(6)
C19A 0.10(2) 0.18(4) 0.054(16) -0.09(2) 0.001(18) 0.00(3)
C20 0.036(3) 0.026(2) 0.041(3) -0.013(2) -0.005(2) -0.003(2)
C21 0.036(3) 0.029(2) 0.038(3) -0.012(2) -0.007(2) -0.004(2)
C22 0.060(4) 0.038(3) 0.037(3) -0.007(2) -0.017(3) -0.010(3)
C23 0.059(4) 0.040(3) 0.039(3) -0.008(2) -0.003(3) -0.015(3)
C24 0.045(3) 0.042(3) 0.042(3) -0.014(2) -0.003(2) -0.013(2)
C25 0.040(3) 0.027(2) 0.039(3) -0.013(2) -0.011(2) -0.002(2)
C26 0.087(5) 0.077(5) 0.039(3) -0.002(3) -0.004(3) -0.036(4)
C27 0.176(10) 0.206(11) 0.041(4) -0.029(5) 0.017(5) -0.103(8)
C28 0.43(2) 0.078(7) 0.083(7) 0.015(5) 0.054(10) -0.074(10)
C29 0.105(8) 0.54(3) 0.064(6) 0.073(10) -0.006(6) -0.161(13)
C31 0.279(13) 0.101(6) 0.071(5) -0.038(5) -0.064(7) -0.029(8)
C32 0.083(6) 0.228(12) 0.073(6) 0.027(6) 0.008(5) -0.049(7)
C33 0.109(6) 0.087(5) 0.061(4) -0.009(4) -0.031(4) 0.004(5)
C41 0.039(4) 0.167(8) 0.134(7) -0.099(6) -0.018(4) 0.012(4)
C42 0.047(4) 0.150(7) 0.089(5) -0.065(5) -0.021(4) -0.009(4)
C43 0.092(6) 0.119(7) 0.145(8) -0.034(6) -0.018(6) -0.051(6)
C51 0.126(7) 0.094(6) 0.143(7) -0.058(5) -0.050(6) -0.033(5)
C52 0.125(6) 0.044(4) 0.084(5) -0.030(3) 0.012(4) -0.024(4)
C53 0.109(6) 0.071(5) 0.124(6) -0.069(5) 0.032(5) -0.013(4)
C61 0.185(17) 0.175(16) 0.173(17) -0.022(13) 0.075(12) 0.002(13)
C62 0.107(9) 0.215(16) 0.171(15) -0.049(14) 0.005(9) -0.005(13)
C63 0.217(19) 0.154(15) 0.132(11) -0.045(10) -0.002(13) 0.032(12)
C64 0.22(2) 0.26(2) 0.186(19) -0.158(19) 0.003(12) -0.008(15)
C65 0.231(18) 0.40(3) 0.094(13) -0.120(17) -0.027(13) 0.06(2)
C66 0.170(17) 0.30(3) 0.092(10) 0.001(12) 0.019(11) 0.092(16)

loop_
_atom_type_symbol
_atom_type_description
_atom_type_scat_dispersion_real
_atom_type_scat_dispersion_imag
_atom_type_scat_source
C C 0.0033 0.0016 'International Tables Vol C Tables 4.2.6.8 and 6.1.1.4'
H H 0.0000 0.0000 'International Tables Vol C Tables 4.2.6.8 and 6.1.1.4'
P P 0.1023 0.0942 'International Tables Vol C Tables 4.2.6.8 and 6.1.1.4'
S S 0.1246 0.1234 'International Tables Vol C Tables 4.2.6.8 and 6.1.1.4'
W W -0.8490 6.8722 'International Tables Vol C Tables 4.2.6.8 and 6.1.1.4'

loop_
_geom_angle_atom_site_label_1
_geom_angle_atom_site_label_2
_geom_angle_atom_site_label_3
_geom_angle
_geom_angle_site_symmetry_1
_geom_angle_site_symmetry_3
_geom_angle_publ_flag
H2 W H1 68(2) . . ?
H2 W P1 126.2(15) . . ?
H1 W P1 57.9(18) . . ?
H2 W S3 76.7(15) . . ?
H1 W S3 145.0(18) . . ?
P1 W S3 156.93(5) . . ?
H2 W P2 53.7(15) . . ?
H1 W P2 67.3(18) . . ?
P1 W P2 100.85(6) . . ?
S3 W P2 91.21(5) . . ?
H2 W P3 66.9(15) . . ?
H1 W P3 77.3(18) . . ?
P1 W P3 100.70(5) . . ?
S3 W P3 90.54(5) . . ?
P2 W P3 118.22(6) . . ?
H2 W S2 138.8(16) . . ?
H1 W S2 126.2(18) . . ?
P1 W S2 80.77(5) . . ?
S3 W S2 81.80(4) . . ?
P2 W S2 161.93(5) . . ?
P3 W S2 78.68(5) . . ?
H2 W S1 125.9(15) . . ?
H1 W S1 117.9(18) . . ?
P1 W S1 81.64(5) . . ?
S3 W S1 81.67(4) . . ?
P2 W S1 78.28(5) . . ?
P3 W S1 162.07(5) . . ?
S2 W S1 84.21(5) . . ?
C10 S1 W 106.84(16) . . ?
C20 S2 W 106.85(16) . . ?
C21 S3 C15 100.1(2) . . ?
C21 S3 W 107.32(15) . . ?
C15 S3 W 107.29(16) . . ?
C25 S4 C11 108.8(2) 2 . ?
C33 P1 C32 101.0(4) . . ?
C33 P1 C31 98.4(4) . . ?
C32 P1 C31 103.0(5) . . ?
C33 P1 W 117.1(2) . . ?
C32 P1 W 117.4(3) . . ?
C31 P1 W 116.9(3) . . ?
C41 P2 C42 101.1(3) . . ?
C41 P2 C43 100.4(4) . . ?
C42 P2 C43 98.8(4) . . ?
C41 P2 W 115.7(2) . . ?
C42 P2 W 115.7(2) . . ?
C43 P2 W 121.8(3) . . ?
C52 P3 C53 101.5(3) . . ?
C52 P3 C51 98.8(4) . . ?
C53 P3 C51 100.0(4) . . ?
C52 P3 W 114.7(2) . . ?
C53 P3 W 115.9(2) . . ?
C51 P3 W 122.5(3) . . ?
C15 C10 C11 115.7(4) . . ?
C15 C10 S1 123.1(3) . . ?
C11 C10 S1 121.2(4) . . ?
C12 C11 C10 121.0(4) . . ?
C12 C11 S4 115.8(3) . . ?
C10 C11 S4 122.9(3) . . ?
C13 C12 C11 123.0(4) . . ?
C12 C13 C14 117.0(4) . . ?
C12 C13 C16 122.8(5) . . ?
C14 C13 C16 120.2(5) . . ?
C13 C14 C15 120.3(4) . . ?
C10 C15 C14 122.8(4) . . ?
C10 C15 S3 119.5(3) . . ?
C14 C15 S3 117.6(4) . . ?
C18A C16 C19 130(2) . . ?
C18A C16 C17 65(2) . . ?
C19 C16 C17 111.8(9) . . ?
C18A C16 C17A 115.1(19) . . ?
C19 C16 C17A 63.0(13) . . ?
C17 C16 C17A 54.8(12) . . ?
C18A C16 C13 115.3(15) . . ?
C19 C16 C13 112.3(6) . . ?
C17 C16 C13 109.2(5) . . ?
C17A C16 C13 106.3(9) . . ?
C18A C16 C18 41(2) . . ?
C19 C16 C18 109.5(10) . . ?
C17 C16 C18 106.0(9) . . ?
C17A C16 C18 145.2(10) . . ?
C13 C16 C18 107.7(6) . . ?
C18A C16 C19A 111(2) . . ?
C19 C16 C19A 40.9(11) . . ?
C17 C16 C19A 144.1(11) . . ?
C17A C16 C19A 103.8(16) . . ?
C13 C16 C19A 104.3(10) . . ?
C18 C16 C19A 74.7(16) . . ?
C21 C20 C25 115.6(4) . . ?
C21 C20 S2 123.2(4) . . ?
C25 C20 S2 121.2(4) . . ?
C22 C21 C20 122.6(4) . . ?
C22 C21 S3 118.1(4) . . ?
C20 C21 S3 119.2(3) . . ?
C21 C22 C23 121.1(5) . . ?
C24 C23 C22 116.0(5) . . ?
C24 C23 C26 123.3(5) . . ?
C22 C23 C26 120.6(5) . . ?
C23 C24 C25 123.5(5) . . ?
C24 C25 C20 120.9(4) . . ?
C24 C25 S4 115.9(4) . 2 ?
C20 C25 S4 122.8(4) . 2 ?
C29 C26 C27 110.1(8) . . ?
C29 C26 C28 108.6(9) . . ?
C27 C26 C28 105.3(8) . . ?
C29 C26 C23 112.5(6) . . ?
C27 C26 C23 111.8(5) . . ?
C28 C26 C23 108.3(6) . . ?
C62 C61 C66 120.0 . . ?
C61 C62 C63 120.0 . . ?
C62 C63 C64 120.0 . . ?
C65 C64 C63 120.0 . . ?
C64 C65 C66 120.0 . . ?
C65 C66 C61 120.0 . . ?

loop_
_geom_bond_atom_site_label_1
_geom_bond_atom_site_label_2
_geom_bond_distance
_geom_bond_site_symmetry_2
_geom_bond_publ_flag
W H2 1.59(4) . ?
W H1 1.61(5) . ?
W P1 2.4267(15) . ?
W S3 2.4449(12) . ?
W P2 2.4655(15) . ?
W P3 2.4747(15) . ?
W S2 2.4811(13) . ?
W S1 2.4902(13) . ?
S1 C10 1.730(4) . ?
S2 C20 1.728(5) . ?
S3 C21 1.796(5) . ?
S3 C15 1.798(4) . ?
S4 C25 1.769(4) 2 ?
S4 C11 1.770(5) . ?
P1 C33 1.808(7) . ?
P1 C32 1.815(7) . ?
P1 C31 1.817(7) . ?
P2 C41 1.815(6) . ?
P2 C42 1.817(6) . ?
P2 C43 1.824(8) . ?
P3 C52 1.814(6) . ?
P3 C53 1.814(6) . ?
P3 C51 1.828(7) . ?
C10 C15 1.391(6) . ?
C10 C11 1.406(6) . ?
C11 C12 1.382(6) . ?
C12 C13 1.372(7) . ?
C13 C14 1.391(6) . ?
C13 C16 1.546(6) . ?
C14 C15 1.399(6) . ?
C16 C18A 1.38(3) . ?
C16 C19 1.497(12) . ?
C16 C17 1.500(12) . ?
C16 C17A 1.53(2) . ?
C16 C18 1.547(14) . ?
C16 C19A 1.63(3) . ?
C20 C21 1.401(6) . ?
C20 C25 1.403(6) . ?
C21 C22 1.375(6) . ?
C22 C23 1.404(7) . ?
C23 C24 1.371(7) . ?
C23 C26 1.535(7) . ?
C24 C25 1.377(6) . ?
C25 S4 1.769(4) 2 ?
C26 C29 1.447(11) . ?
C26 C27 1.469(9) . ?
C26 C28 1.486(12) . ?
C61 C62 1.3900 . ?
C61 C66 1.3900 . ?
C62 C63 1.3900 . ?
C63 C64 1.3900 . ?
C64 C65 1.3900 . ?
C65 C66 1.3900 . ?
